data_4074349
loop_
_publ_author_name
'Ghesner, Ioan'
'Fenwick, Andrew'
'Stephan, Douglas W.'

_publ_section_title
;
 Di-tert-butylbiphenylphosphinimide Titanium and Zirconium
 Complexes:&#x00A0; Pendant Arene&#x2212;Metal Interactions
;
_journal_issue 21
_journal_name_full Organometallics
_journal_page_first 4985
_journal_paper_doi 10.1021/om060569u
_journal_volume 25
_journal_year 2006
_chemical_formula_sum 'C23 H36 N P Ti'
_chemical_formula_weight 405.40
_space_group_IT_number 14
_symmetry_cell_setting monoclinic
_symmetry_space_group_name_Hall '-P 2ybc'
_symmetry_space_group_name_H-M 'P 1 21/c 1'
_atom_sites_solution_hydrogens geom
_atom_sites_solution_primary direct
_atom_sites_solution_secondary difmap
_audit_creation_method SHELXL-97
_cell_angle_alpha 90.00
_cell_angle_beta 115.851(2)
_cell_angle_gamma 90.00
_cell_formula_units_Z 4
_cell_length_a 10.1625(18)
_cell_length_b 23.486(4)
_cell_length_c 11.204(2)
_cell_measurement_temperature 298(2)
_cell_measurement_theta_max 25.0
_cell_measurement_theta_min 2.0
_cell_volume 2406.5(7)
_computing_structure_refinement 'SHELXL-97 (Sheldrick, 1997)'
_computing_structure_solution 'SHELXS-97 (Sheldrick, 1990)'
_diffrn_ambient_temperature 298(2)
_diffrn_measured_fraction_theta_full 0.998
_diffrn_measured_fraction_theta_max 0.998
_diffrn_radiation_monochromator graphite
_diffrn_radiation_source 'fine-focus sealed tube'
_diffrn_radiation_type MoK\a
_diffrn_radiation_wavelength 0.71073
_diffrn_reflns_av_R_equivalents 0.0284
_diffrn_reflns_av_sigmaI/netI 0.0207
_diffrn_reflns_limit_h_max 12
_diffrn_reflns_limit_h_min -11
_diffrn_reflns_limit_k_max 27
_diffrn_reflns_limit_k_min -27
_diffrn_reflns_limit_l_max 13
_diffrn_reflns_limit_l_min -13
_diffrn_reflns_number 22876
_diffrn_reflns_theta_full 25.00
_diffrn_reflns_theta_max 25.00
_diffrn_reflns_theta_min 1.73
_exptl_absorpt_coefficient_mu 0.428
_exptl_crystal_density_diffrn 1.119
_exptl_crystal_density_method 'not measured'
_exptl_crystal_F_000 872
_exptl_crystal_size_max 0.21
_exptl_crystal_size_mid 0.24
_exptl_crystal_size_min 0.27
_refine_diff_density_max 0.358
_refine_diff_density_min -0.198
_refine_diff_density_rms 0.047
_refine_ls_extinction_method none
_refine_ls_goodness_of_fit_ref 0.743
_refine_ls_hydrogen_treatment mixed
_refine_ls_matrix_type full
_refine_ls_number_parameters 235
_refine_ls_number_reflns 4221
_refine_ls_number_restraints 0
_refine_ls_restrained_S_all 0.743
_refine_ls_R_factor_all 0.0640
_refine_ls_R_factor_gt 0.0471
_refine_ls_shift/su_max 0.000
_refine_ls_shift/su_mean 0.000
_refine_ls_structure_factor_coef Fsqd
_refine_ls_weighting_details 'calc w=1/[\s^2^(Fo^2^)+(0.1733P)^2^+1.5549P] where P=(Fo^2^+2Fc^2^)/3'
_refine_ls_weighting_scheme calc
_refine_ls_wR_factor_gt 0.1467
_refine_ls_wR_factor_ref 0.1926
_reflns_number_gt 3155
_reflns_number_total 4221
_reflns_threshold_expression >2sigma(I)
_cod_data_source_file om060569usi20060818_090738.cif
_cod_data_source_block t-Bu2(2-C6H4Ph)PNTiMe3
_cod_original_sg_symbol_H-M P2(1)/c
_cod_database_code 4074349

loop_
_symmetry_equiv_pos_as_xyz
'x, y, z'
'-x, y+1/2, -z+1/2'
'-x, -y, -z'
'x, -y-1/2, z-1/2'

loop_
_atom_site_label
_atom_site_type_symbol
_atom_site_fract_x
_atom_site_fract_y
_atom_site_fract_z
_atom_site_U_iso_or_equiv
_atom_site_adp_type
_atom_site_occupancy
_atom_site_symmetry_multiplicity
_atom_site_calc_flag
_atom_site_refinement_flags
Ti1 Ti 0.70735(6) 0.12997(3) 0.72953(6) 0.0716(3) Uani 1 1 d .
P1 P 0.38238(8) 0.12935(3) 0.73771(7) 0.0563(2) Uani 1 1 d .
N1 N 0.5441(3) 0.12786(10) 0.7532(2) 0.0646(6) Uani 1 1 d .
C1 C 0.3671(3) 0.11518(12) 0.8923(3) 0.0604(7) Uani 1 1 d .
C2 C 0.4839(3) 0.11264(12) 1.0184(3) 0.0569(6) Uani 1 1 d .
C3 C 0.4530(3) 0.10646(14) 1.1273(3) 0.0705(8) Uani 1 1 d .
H3A H 0.5305 0.1058 1.2117 0.085 Uiso 1 1 calc R
C4 C 0.3125(4) 0.10125(15) 1.1155(4) 0.0787(9) Uani 1 1 d .
H4A H 0.2959 0.0969 1.1903 0.094 Uiso 1 1 calc R
C5 C 0.1987(4) 0.10267(17) 0.9920(4) 0.0842(10) Uani 1 1 d .
H5A H 0.1033 0.0986 0.9817 0.101 Uiso 1 1 calc R
C6 C 0.2249(3) 0.11010(16) 0.8830(3) 0.0783(9) Uani 1 1 d .
H6A H 0.1458 0.1119 0.7997 0.094 Uiso 1 1 calc R
C7 C 0.6436(3) 0.11443(13) 1.0538(3) 0.0627(7) Uani 1 1 d .
C8 C 0.7163(4) 0.06697(16) 1.0411(4) 0.0819(9) Uani 1 1 d .
H8A H 0.6638 0.0355 0.9936 0.098 Uiso 1 1 calc R
C9 C 0.8690(5) 0.0662(2) 1.0994(5) 0.1077(15) Uani 1 1 d .
H9A H 0.9174 0.0339 1.0911 0.129 Uiso 1 1 calc R
C10 C 0.9471(4) 0.1114(3) 1.1676(4) 0.1177(18) Uani 1 1 d .
H10A H 1.0487 0.1102 1.2055 0.141 Uiso 1 1 calc R
C11 C 0.8774(4) 0.1593(3) 1.1812(5) 0.1229(17) Uani 1 1 d .
H11A H 0.9310 0.1906 1.2284 0.147 Uiso 1 1 calc R
C12 C 0.7264(4) 0.16034(19) 1.1240(4) 0.0935(11) Uani 1 1 d .
H12A H 0.6791 0.1928 1.1328 0.112 Uiso 1 1 calc R
C13 C 0.3098(3) 0.20347(14) 0.6894(3) 0.0714(8) Uani 1 1 d .
C14 C 0.1616(5) 0.2163(2) 0.6882(5) 0.1096(14) Uani 1 1 d .
H14A H 0.1349 0.2551 0.6617 0.164 Uiso 1 1 calc R
H14B H 0.1680 0.2105 0.7754 0.164 Uiso 1 1 calc R
H14C H 0.0888 0.1913 0.6267 0.164 Uiso 1 1 calc R
C15 C 0.4240(5) 0.24168(15) 0.7958(4) 0.0952(11) Uani 1 1 d .
H15A H 0.3944 0.2808 0.7776 0.143 Uiso 1 1 calc R
H15B H 0.5171 0.2367 0.7946 0.143 Uiso 1 1 calc R
H15C H 0.4317 0.2314 0.8815 0.143 Uiso 1 1 calc R
C16 C 0.3084(5) 0.21847(18) 0.5568(4) 0.0996(12) Uani 1 1 d .
H16A H 0.2710 0.2563 0.5318 0.149 Uiso 1 1 calc R
H16B H 0.2473 0.1920 0.4905 0.149 Uiso 1 1 calc R
H16C H 0.4061 0.2165 0.5644 0.149 Uiso 1 1 calc R
C17 C 0.2738(4) 0.07334(16) 0.6145(4) 0.0891(10) Uani 1 1 d .
C18 C 0.3183(5) 0.0750(2) 0.5007(4) 0.1184(16) Uani 1 1 d .
H18A H 0.2653 0.0464 0.4365 0.178 Uiso 1 1 calc R
H18B H 0.4214 0.0679 0.5346 0.178 Uiso 1 1 calc R
H18C H 0.2963 0.1118 0.4594 0.178 Uiso 1 1 calc R
C19 C 0.1068(5) 0.0799(3) 0.5529(5) 0.144(2) Uani 1 1 d .
H19A H 0.0620 0.0491 0.4922 0.216 Uiso 1 1 calc R
H19B H 0.0793 0.1154 0.5062 0.216 Uiso 1 1 calc R
H19C H 0.0747 0.0791 0.6218 0.216 Uiso 1 1 calc R
C20 C 0.3208(8) 0.01652(19) 0.6865(5) 0.161(3) Uani 1 1 d .
H20A H 0.2685 -0.0138 0.6274 0.241 Uiso 1 1 calc R
H20B H 0.2995 0.0163 0.7620 0.241 Uiso 1 1 calc R
H20C H 0.4239 0.0113 0.7155 0.241 Uiso 1 1 calc R
C21 C 0.6679(6) 0.1499(3) 0.5343(4) 0.136(2) Uani 1 1 d .
H21A H 0.6202 0.1862 0.5103 0.203 Uiso 1 1 calc R
H21B H 0.6064 0.1212 0.4752 0.203 Uiso 1 1 calc R
H21C H 0.7590 0.1514 0.5279 0.203 Uiso 1 1 calc R
C22 C 0.8103(4) 0.04999(16) 0.7606(4) 0.0911(11) Uani 1 1 d .
H22A H 0.8330 0.0370 0.8487 0.137 Uiso 1 1 calc R
H22B H 0.8989 0.0533 0.7502 0.137 Uiso 1 1 calc R
H22C H 0.7461 0.0232 0.6972 0.137 Uiso 1 1 calc R
C23 C 0.8504(4) 0.19322(17) 0.8454(5) 0.0997(12) Uani 1 1 d .
H23B H 0.8734 0.1869 0.9370 0.150 Uiso 1 1 calc R
H23C H 0.8050 0.2298 0.8186 0.150 Uiso 1 1 calc R
H23D H 0.9386 0.1920 0.8339 0.150 Uiso 1 1 calc R

loop_
_atom_site_aniso_label
_atom_site_aniso_U_11
_atom_site_aniso_U_22
_atom_site_aniso_U_33
_atom_site_aniso_U_23
_atom_site_aniso_U_13
_atom_site_aniso_U_12
Ti1 0.0665(4) 0.0905(5) 0.0661(4) 0.0085(3) 0.0366(3) 0.0158(3)
P1 0.0551(4) 0.0631(4) 0.0481(4) 0.0004(3) 0.0199(3) 0.0006(3)
N1 0.0638(15) 0.0760(16) 0.0561(13) 0.0009(10) 0.0279(11) 0.0070(10)
C1 0.0585(15) 0.0654(15) 0.0593(16) 0.0044(12) 0.0275(12) -0.0019(12)
C2 0.0581(15) 0.0580(14) 0.0547(14) 0.0070(11) 0.0245(12) 0.0053(11)
C3 0.0692(17) 0.083(2) 0.0593(16) 0.0080(15) 0.0283(14) 0.0062(15)
C4 0.084(2) 0.091(2) 0.076(2) 0.0113(17) 0.0489(18) 0.0048(17)
C5 0.0649(18) 0.108(3) 0.092(2) 0.012(2) 0.0456(18) -0.0041(17)
C6 0.0553(16) 0.105(2) 0.0709(19) 0.0086(18) 0.0240(14) -0.0019(16)
C7 0.0568(15) 0.0796(18) 0.0487(14) 0.0064(13) 0.0202(12) 0.0065(13)
C8 0.076(2) 0.090(2) 0.082(2) 0.0143(17) 0.0357(17) 0.0231(17)
C9 0.087(3) 0.150(4) 0.091(3) 0.039(3) 0.044(2) 0.056(3)
C10 0.060(2) 0.219(6) 0.065(2) 0.013(3) 0.0193(18) 0.011(3)
C11 0.068(2) 0.189(5) 0.105(3) -0.040(3) 0.032(2) -0.024(3)
C12 0.072(2) 0.112(3) 0.095(3) -0.022(2) 0.0348(19) -0.0102(19)
C13 0.0760(19) 0.0730(18) 0.0713(18) 0.0130(15) 0.0378(15) 0.0163(15)
C14 0.092(3) 0.118(3) 0.130(3) 0.028(3) 0.059(3) 0.038(2)
C15 0.123(3) 0.070(2) 0.102(3) -0.0114(19) 0.058(2) 0.001(2)
C16 0.136(3) 0.096(3) 0.083(2) 0.030(2) 0.063(2) 0.030(2)
C17 0.097(2) 0.086(2) 0.071(2) -0.0174(17) 0.0240(18) -0.0237(19)
C18 0.147(4) 0.122(4) 0.082(3) -0.043(2) 0.045(3) -0.023(3)
C19 0.100(3) 0.199(6) 0.109(4) -0.051(4) 0.023(3) -0.060(4)
C20 0.263(7) 0.070(3) 0.114(4) -0.013(3) 0.050(4) -0.028(3)
C21 0.124(4) 0.217(6) 0.086(3) 0.046(3) 0.066(3) 0.048(4)
C22 0.081(2) 0.095(3) 0.094(2) -0.017(2) 0.0349(19) 0.0151(18)
C23 0.086(2) 0.091(2) 0.132(3) 0.010(2) 0.057(2) 0.000(2)

loop_
_atom_type_symbol
_atom_type_description
_atom_type_scat_dispersion_real
_atom_type_scat_dispersion_imag
_atom_type_scat_source
C C 0.0033 0.0016 'International Tables Vol C Tables 4.2.6.8 and 6.1.1.4'
H H 0.0000 0.0000 'International Tables Vol C Tables 4.2.6.8 and 6.1.1.4'
N N 0.0061 0.0033 'International Tables Vol C Tables 4.2.6.8 and 6.1.1.4'
P P 0.1023 0.0942 'International Tables Vol C Tables 4.2.6.8 and 6.1.1.4'
Ti Ti 0.2776 0.4457 'International Tables Vol C Tables 4.2.6.8 and 6.1.1.4'

loop_
_geom_angle_atom_site_label_1
_geom_angle_atom_site_label_2
_geom_angle_atom_site_label_3
_geom_angle
N1 Ti1 C23 111.48(14)
N1 Ti1 C21 113.11(16)
C23 Ti1 C21 104.7(2)
N1 Ti1 C22 112.13(14)
C23 Ti1 C22 111.77(16)
C21 Ti1 C22 103.1(2)
N1 P1 C1 113.89(13)
N1 P1 C13 108.22(14)
C1 P1 C13 104.83(13)
N1 P1 C17 108.41(16)
C1 P1 C17 107.60(16)
C13 P1 C17 114.01(16)
P1 N1 Ti1 166.33(16)
C2 C1 C6 117.6(3)
C2 C1 P1 125.4(2)
C6 C1 P1 116.9(2)
C3 C2 C1 118.3(3)
C3 C2 C7 113.8(2)
C1 C2 C7 127.9(2)
C4 C3 C2 122.9(3)
C5 C4 C3 118.7(3)
C4 C5 C6 119.9(3)
C5 C6 C1 122.5(3)
C8 C7 C12 117.9(3)
C8 C7 C2 121.3(3)
C12 C7 C2 119.7(3)
C7 C8 C9 119.9(4)
C10 C9 C8 121.0(4)
C9 C10 C11 120.2(4)
C10 C11 C12 119.1(5)
C11 C12 C7 121.9(4)
C16 C13 C14 110.9(3)
C16 C13 C15 107.7(3)
C14 C13 C15 107.4(3)
C16 C13 P1 109.4(2)
C14 C13 P1 116.6(3)
C15 C13 P1 104.4(2)
C20 C17 C18 109.0(4)
C20 C17 C19 110.8(4)
C18 C17 C19 107.1(4)
C20 C17 P1 106.0(3)
C18 C17 P1 107.6(3)
C19 C17 P1 116.1(3)

loop_
_geom_bond_atom_site_label_1
_geom_bond_atom_site_label_2
_geom_bond_distance
Ti1 N1 1.791(2)
Ti1 C23 2.088(4)
Ti1 C21 2.098(4)
Ti1 C22 2.104(4)
P1 N1 1.576(2)
P1 C1 1.835(3)
P1 C13 1.876(3)
P1 C17 1.877(3)
C1 C2 1.395(4)
C1 C6 1.408(4)
C2 C3 1.394(4)
C2 C7 1.493(4)
C3 C4 1.381(4)
C4 C5 1.363(5)
C5 C6 1.369(5)
C7 C8 1.379(4)
C7 C12 1.383(5)
C8 C9 1.397(5)
C9 C10 1.346(7)
C10 C11 1.373(7)
C11 C12 1.381(5)
C13 C16 1.521(4)
C13 C14 1.530(5)
C13 C15 1.538(5)
C17 C20 1.524(6)
C17 C18 1.529(6)
C17 C19 1.536(6)

loop_
_cod_related_entry_id
_cod_related_entry_database
_cod_related_entry_code
1 ChemSpider 30659807
